data_4131728
loop_
_publ_author_name
'Dolgopolova, Ekaterina A.'
'Ejegbavwo, Otega A.'
'Martin, Corey R.'
'Smith, Mark D.'
'Setyawan, Wahyu'
'Karakalos, Stavros G.'
'Henager, Charles H.'
'Zur Loye, Hans-Conrad'
'Shustova, Natalia B.'

_publ_section_title
;
 Multifaceted Modularity: A Key for Stepwise Building of Hierarchical
 Complexity in Actinide Metal-Organic Frameworks.
;
_journal_issue 46
_journal_name_full 'Journal of the American Chemical Society'
_journal_page_first 16852
_journal_page_last 16861
_journal_paper_doi 10.1021/jacs.7b09496
_journal_volume 139
_journal_year 2017
_chemical_formula_moiety '0.5(C143.13 H96 O98.76 Th12 U8.09), 4(O1.2)'
_chemical_formula_sum 'C71.57 H48 O54.18 Th6 U4.05'
_chemical_formula_weight 4129.75
_space_group_crystal_system tetragonal
_space_group_IT_number 131
_space_group_name_Hall '-P 4c 2'
_space_group_name_H-M_alt 'P 42/m m c'
_atom_sites_solution_hydrogens geom
_atom_sites_solution_primary dual
_audit_creation_date 2017-05-04
_audit_creation_method
;
Olex2 1.2
(compiled 2017.03.28 svn.r3405 for OlexSys, GUI svn.r5335)
;
_audit_update_record
;
2017-05-24 deposited with the CCDC.
2017-06-09 downloaded from the CCDC.
;
_cell_angle_alpha 90
_cell_angle_beta 90
_cell_angle_gamma 90
_cell_formula_units_Z 2
_cell_length_a 24.1119(14)
_cell_length_b 24.1119(14)
_cell_length_c 19.0718(11)
_cell_measurement_reflns_used 9217
_cell_measurement_temperature 100(2)
_cell_measurement_theta_max 25.50
_cell_measurement_theta_min 2.45
_cell_volume 11088.0(11)
_computing_cell_refinement 'SAINT v8.37A (Bruker, 2015)'
_computing_data_collection 'Bruker APEX3 v2016.5-0 (Bruker, 2016)'
_computing_data_reduction 'SAINT v8.37A (Bruker, 2015)'
_computing_molecular_graphics 'Olex2 (Dolomanov et al., 2009)'
_computing_publication_material 'Olex2 (Dolomanov et al., 2009)'
_computing_structure_refinement 'XL (Sheldrick, 2008)'
_computing_structure_solution 'ShelXT (Sheldrick, 2015)'
_diffrn_ambient_temperature 100(2)
_diffrn_detector 'Bruker PHOTON-100 area detector'
_diffrn_detector_area_resol_mean 10.4
_diffrn_detector_type 'CMOS area detector'
_diffrn_measured_fraction_theta_full 0.999
_diffrn_measured_fraction_theta_max 0.999
_diffrn_measurement_device 'three-circle diffractometer'
_diffrn_measurement_device_type 'Bruker D8 Quest'
_diffrn_measurement_method '\w and \f scans'
_diffrn_radiation_monochromator 'mirror optics'
_diffrn_radiation_probe x-ray
_diffrn_radiation_type MoK\a
_diffrn_radiation_wavelength 0.71073
_diffrn_reflns_av_R_equivalents 0.0787
_diffrn_reflns_av_unetI/netI 0.0240
_diffrn_reflns_Laue_measured_fraction_full 0.999
_diffrn_reflns_Laue_measured_fraction_max 0.999
_diffrn_reflns_limit_h_max 30
_diffrn_reflns_limit_h_min -30
_diffrn_reflns_limit_k_max 30
_diffrn_reflns_limit_k_min -30
_diffrn_reflns_limit_l_max 23
_diffrn_reflns_limit_l_min -23
_diffrn_reflns_number 218890
_diffrn_reflns_point_group_measured_fraction_full 0.999
_diffrn_reflns_point_group_measured_fraction_max 0.999
_diffrn_reflns_theta_full 26.405
_diffrn_reflns_theta_max 26.407
_diffrn_reflns_theta_min 2.136
_diffrn_source 'microfocus sealed X-ray tube'
_diffrn_source_type 'Incoatec I\ms'
_diffrn_standards_number 0
_exptl_absorpt_coefficient_mu 6.992
_exptl_absorpt_correction_T_max 0.6939
_exptl_absorpt_correction_T_min 0.5248
_exptl_absorpt_correction_type multi-scan
_exptl_absorpt_process_details
;
SADABS-2016/2 (Bruker,2016/2) was used for absorption correction.
wR2(int) was 0.0812 before and 0.0611 after correction.
The Ratio of minimum to maximum transmission is 0.7563.
The \l/2 correction factor is Not present.
;
_exptl_crystal_colour yellow
_exptl_crystal_colour_primary yellow
_exptl_crystal_density_diffrn 1.237
_exptl_crystal_description needle
_exptl_crystal_F_000 3646
_exptl_crystal_size_max 0.16
_exptl_crystal_size_mid 0.06
_exptl_crystal_size_min 0.06
_refine_diff_density_max 3.644
_refine_diff_density_min -3.568
_refine_diff_density_rms 0.317
_refine_ls_extinction_coef 0.00030(4)
_refine_ls_extinction_expression Fc^*^=kFc[1+0.001xFc^2^\l^3^/sin(2\q)]^-1/4^
_refine_ls_extinction_method 'SHELXL-2016/6 (Sheldrick 2016)'
_refine_ls_goodness_of_fit_ref 1.217
_refine_ls_hydrogen_treatment constr
_refine_ls_matrix_type full
_refine_ls_number_parameters 212
_refine_ls_number_reflns 6167
_refine_ls_number_restraints 124
_refine_ls_restrained_S_all 1.239
_refine_ls_R_factor_all 0.1066
_refine_ls_R_factor_gt 0.0980
_refine_ls_shift/su_max 0.000
_refine_ls_shift/su_mean 0.000
_refine_ls_structure_factor_coef Fsqd
_refine_ls_weighting_details 'w=1/[\s^2^(Fo^2^)+(0.0066P)^2^+591.1290P] where P=(Fo^2^+2Fc^2^)/3'
_refine_ls_weighting_scheme calc
_refine_ls_wR_factor_gt 0.2063
_refine_ls_wR_factor_ref 0.2109
_reflns_Friedel_coverage 0.000
_reflns_number_gt 5487
_reflns_number_total 6167
_reflns_threshold_expression 'I > 2\s(I)'
_cod_data_source_file ja7b09496_si_002.cif
_cod_data_source_block h17_u1_0m_sq
_cod_original_cell_volume 11088.0(14)
_cod_database_code 4131728
_shelx_shelxl_version_number 2016/6
_shelx_space_group_comment
;
The symmetry employed for this shelxl refinement is uniquely defined
by the following loop, which should always be used as a source of
symmetry information in preference to the above space-group names.
They are only intended as comments.
;
_shelx_estimated_absorpt_t_max 0.679
_shelx_estimated_absorpt_t_min 0.401
_olex2_refinement_description
;
1. Fixed Uiso
 At 1.2 times of:
  All C(H) groups
 At 1.5 times of:
  All C(H,H,H) groups
2. Restrained distances
 C4-C8
 1.54 with sigma of 0.02
 O8-C15
 1.25 with sigma of 0.02
 C16-C15
 1.54 with sigma of 0.02
 C9-C10
 1.54 with sigma of 0.02
 U3-O31 \\sim U1-O11 \\sim U2-O21 \\sim U4-O41 \\sim U5-O51 \\sim U6-O61
 with sigma of 0.015
 O5A-C9 \\sim O5B-C9
 with sigma of 0.015
3. Restrained planarity
 C1, C2, C3, C4, C5, C6, C7, C8
 with sigma of 0.01
4. Uiso/Uaniso restraints and constraints
Uanis(O3) \\sim Ueq: with sigma of 0.01 and sigma for terminal atoms of 0.02
Uanis(C8) \\sim Ueq: with sigma of 0.015 and sigma for terminal atoms of 0.03
Uanis(U1) \\sim Ueq: with sigma of 0.0025 and sigma for terminal atoms of 0.005
Uanis(U2) \\sim Ueq, Uanis(O6) \\sim Ueq: with sigma of 0.01 and sigma for
terminal atoms of 0.02
Uiso(O7A) = Uiso(O7B)
Uiso(C9) = Uiso(C10)
Uiso(O51) = Uiso(U5)
Uiso(U6) = Uiso(O61)
5. Rigid body (RIGU) restrains
 O3, C1, O4, C2, C7, C6, C5, C4, C3, C8
 with sigma for 1-2 distances of 0.01 and sigma for 1-3 distances of 0.01
6. Others
 Sof(U1)=0.5*FVAR(2)
 Sof(O11)=FVAR(1)
 Sof(U2)=0.5*FVAR(3)
 Sof(O21)=FVAR(2)
 Sof(U3)=0.5*FVAR(4)
 Sof(O31)=FVAR(3)
 Sof(U4)=0.5*FVAR(5)
 Sof(O41)=FVAR(4)
 Sof(U5)=0.5*FVAR(6)
 Sof(O51)=FVAR(5)
 Sof(C15)=Sof(C16)=0.25*(1-FVAR(7))
 Sof(U6)=0.5*FVAR(7)
 Sof(O61)=FVAR(6)
 Fixed Sof: O5A(0.25) O5B(0.25) C9(0.25) C10(0.25) O7A(0.25) O7B(0.25) O72(0.25)
 Fixed Uiso: C15(0.08) C16(0.08) O71(0.1) O73(0.1) O74(0.1) O75(0.1)
7.a Aromatic/amide H refined with riding coordinates:
 C3(H3), C6(H6), C7(H7)
7.b Idealised Me refined as rotating group:
 C8(H8A,H8B,H8C)
;
_olex2_submission_special_instructions 'No special instructions were received'

loop_
_space_group_symop_operation_xyz
'x, y, z'
'-x, -y, z'
'-y, x, z+1/2'
'y, -x, z+1/2'
'-x, y, -z'
'x, -y, -z'
'y, x, -z+1/2'
'-y, -x, -z+1/2'
'-x, -y, -z'
'x, y, -z'
'y, -x, -z-1/2'
'-y, x, -z-1/2'
'x, -y, z'
'-x, y, z'
'-y, -x, z-1/2'
'y, x, z-1/2'

loop_
_atom_site_label
_atom_site_type_symbol
_atom_site_fract_x
_atom_site_fract_y
_atom_site_fract_z
_atom_site_U_iso_or_equiv
_atom_site_adp_type
_atom_site_occupancy
_atom_site_site_symmetry_order
_atom_site_calc_flag
_atom_site_refinement_flags_posn
_atom_site_refinement_flags_adp
_atom_site_refinement_flags_occupancy
_atom_site_disorder_assembly
_atom_site_disorder_group
Th1 Th 0.000000 0.41884(4) 0.39825(5) 0.0390(3) Uani 1 2 d S T P A .
Th2 Th 0.11533(4) 0.500000 0.500000 0.0191(3) Uani 1 4 d S T P . .
O1 O 0.0551(9) 0.5778(10) 0.500000 0.078(7) Uani 1 2 d S T P . .
O2 O 0.0546(8) 0.500000 0.4029(14) 0.083(8) Uani 1 2 d S T P . .
O3 O 0.1594(5) 0.4335(5) 0.4225(6) 0.046(3) Uani 1 1 d . U . . .
O4 O 0.0915(5) 0.3901(6) 0.3603(9) 0.074(5) Uani 1 1 d . U . . .
O6 O 0.2271(12) 0.500000 0.500000 0.084(9) Uani 1 4 d S TU P . .
C1 C 0.1412(7) 0.3996(7) 0.3720(9) 0.058(5) Uani 1 1 d . U . . .
C2 C 0.1842(8) 0.3667(6) 0.3376(9) 0.067(6) Uani 1 1 d . U . . .
C3 C 0.2393(8) 0.3688(7) 0.3564(11) 0.093(9) Uani 1 1 d . U . . .
H3 H 0.251013 0.392462 0.393342 0.112 Uiso 1 1 calc R . . . .
C4 C 0.2787(8) 0.3350(7) 0.3198(11) 0.096(9) Uani 1 1 d D U . . .
C5 C 0.2611(9) 0.3018(7) 0.2675(11) 0.082(7) Uani 1 1 d . U . . .
C6 C 0.2058(11) 0.2977(9) 0.2458(13) 0.120(12) Uani 1 1 d . U . . .
H6 H 0.195540 0.273606 0.208626 0.143 Uiso 1 1 calc R . . . .
C7 C 0.1652(10) 0.3304(8) 0.2808(10) 0.079(7) Uani 1 1 d . U . . .
H7 H 0.127176 0.328779 0.267869 0.094 Uiso 1 1 calc R . . . .
C8 C 0.3413(10) 0.3373(14) 0.3409(18) 0.171(14) Uani 1 1 d D U . . .
H8A H 0.354587 0.375584 0.337752 0.256 Uiso 1 1 calc GR . . . .
H8B H 0.362841 0.313779 0.308999 0.256 Uiso 1 1 calc GR . . . .
H8C H 0.345613 0.323821 0.389033 0.256 Uiso 1 1 calc GR . . . .
O5A O 0.000000 0.4379(16) 0.2776(18) 0.049(9) Uiso 0.5 2 d DS T P . .
O5B O 0.000000 0.5325(16) 0.2716(18) 0.047(8) Uiso 0.5 2 d DS T P . .
C9 C 0.000000 0.4839(10) 0.244(2) 0.048(9) Uiso 0.5 2 d DS T P A .
C10 C 0.000000 0.4789(19) 0.164(2) 0.048(9) Uiso 0.5 2 d DS T P . .
O8 O 0.000000 0.3205(9) 0.4410(10) 0.082(7) Uiso 1 2 d DS T P . .
C15 C 0.000000 0.2990(17) 0.500000 0.080 Uiso 0.891(5) 4 d DS T P A .
C16 C 0.000000 0.2355(17) 0.500000 0.080 Uiso 0.891(5) 4 d DS T P . .
O7A O 0.000000 0.357(3) 0.280(3) 0.103(13) Uiso 0.5 2 d S T P . .
O7B O 0.000000 0.327(3) 0.283(3) 0.103(13) Uiso 0.5 2 d S T P A .
U1 U 0.000000 0.37670(11) 0.17456(11) 0.0302(10) Uani 0.294(4) 2 d DS TU P A 1
O11 O 0.0745(11) 0.3769(17) 0.173(2) 0.046(9) Uiso 0.294(4) 1 d D . . A 1
U2 U 0.000000 0.41732(16) 0.15708(18) 0.0367(17) Uani 0.191(4) 2 d DS TU P A 2
O21 O 0.0746(11) 0.416(2) 0.161(3) 0.041(13) Uiso 0.191(4) 1 d D . . A 2
U3 U 0.000000 0.3117(2) 0.1519(3) 0.048(3) Uani 0.143(4) 2 d DS T P A 3
O31 O 0.0736(12) 0.299(3) 0.155(4) 0.043(18) Uiso 0.143(4) 1 d D . . A 3
U4 U 0.000000 0.4647(2) 0.0613(2) 0.068(3) Uani 0.187(4) 2 d DS T P A 4
O41 O 0.0740(12) 0.464(4) 0.049(5) 0.09(3) Uiso 0.187(4) 1 d D . . A 4
U5 U 0.000000 0.2485(4) 0.3372(5) 0.039(4) Uiso 0.087(4) 2 d DS T P A 5
O51 O 0.0742(12) 0.243(5) 0.332(6) 0.039(4) Uiso 0.087(4) 1 d D . . A 5
U6 U 0.000000 0.2301(6) 0.4062(8) 0.087(6) Uiso 0.109(5) 2 d DS T P A 6
O61 O 0.0745(12) 0.227(6) 0.405(8) 0.087(6) Uiso 0.109(5) 1 d D . . A 6
O71 O 0.000000 0.375(3) 0.041(3) 0.100 Uiso 0.46(5) 2 d S T P B 7
O72 O 0.000000 0.284(3) 0.210(4) 0.13(2) Uiso 0.5 2 d S T P A 7
O73 O 0.000000 0.427(3) 0.000000 0.100 Uiso 0.54(7) 4 d S T P B 7
O74 O 0.000000 0.328(3) 0.059(3) 0.100 Uiso 0.46(5) 2 d S T P B 7
O75 O 0.000000 0.236(4) 0.210(4) 0.100 Uiso 0.32(5) 2 d S T P A 7

loop_
_atom_site_aniso_label
_atom_site_aniso_U_11
_atom_site_aniso_U_22
_atom_site_aniso_U_33
_atom_site_aniso_U_23
_atom_site_aniso_U_13
_atom_site_aniso_U_12
Th1 0.0232(4) 0.0464(5) 0.0473(5) -0.0339(4) 0.000 0.000
Th2 0.0118(4) 0.0151(4) 0.0302(5) 0.000 0.000 0.000
O1 0.077(14) 0.13(2) 0.029(9) 0.000 0.000 0.053(14)
O2 0.060(12) 0.032(9) 0.16(2) 0.000 -0.063(14) 0.000
O3 0.045(5) 0.050(6) 0.041(5) -0.032(5) 0.011(5) 0.012(5)
O4 0.038(6) 0.071(9) 0.113(12) -0.052(9) 0.020(7) 0.005(6)
O6 0.043(13) 0.103(17) 0.104(17) 0.000 0.000 0.000
C1 0.036(8) 0.061(11) 0.076(13) -0.047(10) 0.012(8) 0.012(8)
C2 0.043(9) 0.049(11) 0.108(16) -0.029(11) 0.030(10) 0.015(8)
C3 0.043(10) 0.088(17) 0.15(2) -0.059(17) 0.018(12) 0.010(10)
C4 0.052(11) 0.091(17) 0.14(2) -0.068(16) 0.024(13) 0.021(11)
C5 0.066(11) 0.065(13) 0.116(19) -0.046(13) 0.036(12) 0.001(11)
C6 0.067(13) 0.15(3) 0.15(2) -0.10(2) 0.021(14) 0.021(15)
C7 0.067(13) 0.089(16) 0.080(15) -0.041(13) 0.002(11) 0.027(12)
C8 0.101(16) 0.20(3) 0.22(3) -0.06(2) -0.011(19) 0.013(19)
U1 0.0630(17) 0.0233(15) 0.0043(11) -0.0014(9) 0.000 0.000
U2 0.085(4) 0.016(2) 0.0087(19) 0.0047(14) 0.000 0.000
U3 0.101(6) 0.028(3) 0.016(3) -0.001(2) 0.000 0.000
U4 0.154(7) 0.039(3) 0.013(3) -0.0028(19) 0.000 0.000

loop_
_atom_type_symbol
_atom_type_description
_atom_type_scat_dispersion_real
_atom_type_scat_dispersion_imag
_atom_type_scat_source
C C 0.0033 0.0016 'International Tables Vol C Tables 4.2.6.8 and 6.1.1.4'
H H 0.0000 0.0000 'International Tables Vol C Tables 4.2.6.8 and 6.1.1.4'
O O 0.0106 0.0060 'International Tables Vol C Tables 4.2.6.8 and 6.1.1.4'
Th Th -7.2400 8.8979 'International Tables Vol C Tables 4.2.6.8 and 6.1.1.4'
U U -9.6767 9.6646 'International Tables Vol C Tables 4.2.6.8 and 6.1.1.4'

loop_
_geom_angle_atom_site_label_1
_geom_angle_atom_site_label_2
_geom_angle_atom_site_label_3
_geom_angle
_geom_angle_site_symmetry_1
_geom_angle_site_symmetry_3
Th1 Th1 Th1 90.0 10_556 2_565
O1 Th1 Th1 34.5(4) 9_566 10_556
O1 Th1 Th1 88.0(6) 13_565 2_565
O1 Th1 Th1 34.5(4) 13_565 10_556
O1 Th1 Th1 88.0(6) 9_566 2_565
O1 Th1 O1 68.8(9) 13_565 9_566
O1 Th1 O2 68.0(7) 9_566 2_565
O1 Th1 O2 104.8(9) 9_566 .
O1 Th1 O2 104.8(9) 13_565 2_565
O1 Th1 O2 68.0(7) 13_565 .
O1 Th1 O4 75.0(6) 13_565 .
O1 Th1 O4 75.0(6) 9_566 14
O1 Th1 O4 140.4(6) 9_566 .
O1 Th1 O4 140.4(6) 13_565 14
O1 Th1 O5B 136.6(6) 9_566 2_565
O1 Th1 O5B 136.6(6) 13_565 2_565
O1 Th1 O8 76.4(7) 13_565 .
O1 Th1 O8 76.4(7) 9_566 .
O1 Th1 O7A 135.0(10) 9_566 .
O1 Th1 O7A 135.0(10) 13_565 .
O2 Th1 Th1 87.9(7) 2_565 10_556
O2 Th1 Th1 87.9(7) . 10_556
O2 Th1 Th1 34.0(4) 2_565 2_565
O2 Th1 Th1 34.0(4) . 2_565
O2 Th1 O2 67.8(8) 2_565 .
O2 Th1 O4 139.1(5) . 14
O2 Th1 O4 75.0(6) . .
O2 Th1 O4 75.0(6) 2_565 14
O2 Th1 O4 139.1(5) 2_565 .
O2 Th1 O5B 70.8(9) . 2_565
O2 Th1 O5B 70.8(9) 2_565 2_565
O2 Th1 O8 140.5(5) 2_565 .
O2 Th1 O8 140.5(5) . .
O2 Th1 O7A 119.2(12) 2_565 .
O2 Th1 O7A 119.2(12) . .
O4 Th1 Th1 107.4(4) 14 10_556
O4 Th1 Th1 106.6(3) 14 2_565
O4 Th1 Th1 106.6(3) . 2_565
O4 Th1 Th1 107.4(4) . 10_556
O4 Th1 O4 131.1(6) . 14
O4 Th1 O5B 81.7(5) . 2_565
O4 Th1 O5B 81.7(5) 14 2_565
O4 Th1 O8 80.0(4) . .
O4 Th1 O8 80.0(4) 14 .
O4 Th1 O7A 66.0(4) 14 .
O4 Th1 O7A 66.0(4) . .
O5A Th1 Th1 168.7(9) . 10_556
O5A Th1 Th1 78.7(9) . 2_565
O5A Th1 O1 143.3(5) . 9_566
O5A Th1 O1 143.3(5) . 13_565
O5A Th1 O2 82.8(10) . .
O5A Th1 O2 82.8(10) . 2_565
O5A Th1 O4 76.3(5) . .
O5A Th1 O4 76.3(5) . 14
O5A Th1 O5B 14.6(11) . 2_565
O5A Th1 O8 120.3(11) . .
O5A Th1 O7A 44.7(16) . .
O5B Th1 Th1 64.1(8) 2_565 2_565
O5B Th1 Th1 154.1(8) 2_565 10_556
O5B Th1 O7A 59.4(15) 2_565 .
O8 Th1 Th1 71.0(5) . 10_556
O8 Th1 Th1 161.0(5) . 2_565
O8 Th1 O5B 134.9(10) . 2_565
O8 Th1 O7A 75.5(14) . .
O7A Th1 Th1 146.5(13) . 10_556
O7A Th1 Th1 123.5(13) . 2_565
Th1 Th2 Th1 59.98(3) . 2_565
Th1 Th2 Th1 89.49(2) 2_565 10_556
Th1 Th2 Th1 59.42(3) . 10_556
O1 Th2 Th1 33.9(3) . 2_565
O1 Th2 Th1 87.8(5) 13_565 2_565
O1 Th2 Th1 33.9(3) 13_565 10_556
O1 Th2 Th1 33.9(3) 13_565 .
O1 Th2 Th1 87.8(5) . 10_556
O1 Th2 Th1 87.7(5) . .
O1 Th2 O1 104.5(13) . 13_565
O1 Th2 O3 75.2(6) 13_565 .
O1 Th2 O3 142.2(3) . .
O1 Th2 O3 75.2(6) 13_565 10_556
O1 Th2 O3 142.2(3) . 10_556
O1 Th2 O3 142.2(3) 13_565 13_565
O1 Th2 O3 142.2(3) 13_565 6_566
O1 Th2 O3 75.2(6) . 6_566
O1 Th2 O3 75.2(6) . 13_565
O1 Th2 O6 127.7(6) . .
O1 Th2 O6 127.7(6) 13_565 .
O2 Th2 Th1 34.0(3) . 2_565
O2 Th2 Th1 87.0(6) . 10_556
O2 Th2 Th1 87.0(6) 10_556 .
O2 Th2 Th1 34.0(3) . .
O2 Th2 Th1 87.0(6) 10_556 2_565
O2 Th2 Th1 34.0(3) 10_556 10_556
O2 Th2 O1 67.7(5) 10_556 .
O2 Th2 O1 67.7(5) . 13_565
O2 Th2 O1 67.7(5) 10_556 13_565
O2 Th2 O1 67.7(5) . .
O2 Th2 O2 103.3(13) . 10_556
O2 Th2 O3 138.6(3) 10_556 13_565
O2 Th2 O3 138.6(3) . 6_566
O2 Th2 O3 78.1(5) . 13_565
O2 Th2 O3 78.1(5) 10_556 10_556
O2 Th2 O3 78.1(5) 10_556 6_566
O2 Th2 O3 138.6(3) . 10_556
O2 Th2 O3 138.6(3) 10_556 .
O2 Th2 O3 78.1(5) . .
O2 Th2 O6 128.3(6) 10_556 .
O2 Th2 O6 128.3(6) . .
O3 Th2 Th1 71.2(3) 13_565 2_565
O3 Th2 Th1 109.8(3) 6_566 10_556
O3 Th2 Th1 106.4(3) 6_566 2_565
O3 Th2 Th1 106.4(3) 10_556 .
O3 Th2 Th1 160.6(3) 13_565 10_556
O3 Th2 Th1 109.8(3) 13_565 .
O3 Th2 Th1 109.8(3) . 2_565
O3 Th2 Th1 106.4(3) . 10_556
O3 Th2 Th1 71.2(3) . .
O3 Th2 Th1 160.6(3) 6_566 .
O3 Th2 Th1 160.6(3) 10_556 2_565
O3 Th2 Th1 71.2(3) 10_556 10_556
O3 Th2 O3 128.1(5) 13_565 10_556
O3 Th2 O3 75.1(6) 6_566 13_565
O3 Th2 O3 82.7(6) 6_566 10_556
O3 Th2 O3 128.1(5) . 6_566
O3 Th2 O3 82.7(6) . 13_565
O3 Th2 O3 75.1(6) . 10_556
O3 Th2 O6 64.0(3) 10_556 .
O3 Th2 O6 64.0(3) . .
O3 Th2 O6 64.0(3) 13_565 .
O3 Th2 O6 64.0(3) 6_566 .
O6 Th2 Th1 135.257(12) . 10_556
O6 Th2 Th1 135.257(12) . 2_565
O6 Th2 Th1 135.258(12) . .
Th1 O1 Th1 111.1(8) 2_565 9_566
Th1 O1 Th2 111.9(7) 9_566 .
Th1 O1 Th2 111.9(7) 2_565 .
Th1 O2 Th1 112.1(8) . 2_565
Th1 O2 Th2 112.0(7) 2_565 .
Th1 O2 Th2 112.0(7) . .
C1 O3 Th2 134.4(10) . .
C1 O4 Th1 140.7(11) . .
O3 C1 C2 115.0(15) . .
O4 C1 O3 123.9(14) . .
O4 C1 C2 120.4(16) . .
C1 C2 C7 115.6(17) . .
C3 C2 C1 123.2(19) . .
C3 C2 C7 121.1(17) . .
C2 C3 H3 120.2 . .
C2 C3 C4 120(2) . .
C4 C3 H3 120.2 . .
C3 C4 C8 120(2) . .
C5 C4 C3 119(2) . .
C5 C4 C8 121(2) . .
C4 C5 C5 119.9(19) . 7
C4 C5 C6 124.1(19) . .
C6 C5 C5 115.8(18) . 7
C5 C6 H6 120.7 . .
C5 C6 C7 119(2) . .
C7 C6 H6 120.7 . .
C2 C7 H7 121.3 . .
C6 C7 C2 117(2) . .
C6 C7 H7 121.3 . .
C4 C8 H8A 109.5 . .
C4 C8 H8B 109.5 . .
C4 C8 H8C 109.5 . .
H8A C8 H8B 109.5 . .
H8A C8 H8C 109.5 . .
H8B C8 H8C 109.5 . .
Th1 O5A U1 131.8(17) . .
Th1 O5A U2 156.5(18) . .
O5B O5A Th1 111(5) 2_565 .
O5B O5A C9 21(4) 2_565 .
O5B O5A U1 118(5) 2_565 .
O5B O5A U2 93(4) 2_565 .
C9 O5A Th1 131(3) . .
C9 O5A U1 97(3) . .
C9 O5A U2 72(2) . .
Th1 O5B U1 104.3(13) 2_565 2_565
O5A O5B Th1 55(4) 2_565 2_565
O5A O5B O5B 171(4) 2_565 2_565
O5A O5B C9 165(6) 2_565 .
O5A O5B U1 49(4) 2_565 2_565
O5A O5B U2 70(4) 2_565 2_565
O5B O5B Th1 115.9(8) 2_565 2_565
O5B O5B U1 139.8(7) 2_565 2_565
O5B O5B U2 119.0(9) 2_565 2_565
C9 O5B Th1 140(3) . 2_565
C9 O5B Th1 169(6) 2_565 2_565
C9 O5B O5A 136(8) 2_565 2_565
C9 O5B O5B 24(2) . 2_565
C9 O5B O5B 53(5) 2_565 2_565
C9 O5B C9 29(4) 2_565 .
C9 O5B U1 116(3) . 2_565
C9 O5B U1 87(5) 2_565 2_565
C9 O5B U2 66(5) 2_565 2_565
C9 O5B U2 95(2) . 2_565
O5A C9 O5B 126(4) . .
O5A C9 C10 115(3) . .
O5A C9 C10 150(3) . 2_565
O5A C9 U1 57(2) . .
O5A C9 U2 175(3) . 2_565
O5A C9 U2 76(2) . .
O5B C9 O5A 23(4) 2_565 .
O5B C9 O5B 103(7) 2_565 .
O5B C9 C9 127(5) 2_565 2_565
O5B C9 C10 119(3) . .
O5B C9 C10 84(3) . 2_565
O5B C9 C10 138(6) 2_565 .
O5B C9 C10 173(6) 2_565 2_565
O5B C9 U1 80(5) 2_565 .
O5B C9 U1 177(3) . .
O5B C9 U2 158(3) . .
O5B C9 U2 162(6) 2_565 2_565
O5B C9 U2 99(5) 2_565 .
O5B C9 U2 59(2) . 2_565
C9 C9 O5A 150(2) 2_565 .
C9 C9 O5B 24(2) 2_565 .
C9 C9 C10 59.5(15) 2_565 2_565
C9 C9 C10 94.6(19) 2_565 .
C9 C9 U1 152.8(7) 2_565 .
C9 C9 U2 134.0(7) 2_565 .
C9 C9 U2 34.9(7) 2_565 2_565
C10 C9 C10 35(3) . 2_565
C10 C9 U1 58(2) . .
C10 C9 U1 93.3(17) 2_565 .
C10 C9 U2 60(2) . 2_565
C10 C9 U2 39.5(19) . .
C10 C9 U2 74.5(17) 2_565 .
C10 C9 U2 24.6(15) 2_565 2_565
C9 C10 C9 25.9(16) . 2_565
C9 C10 U1 115.9(17) 2_565 .
C9 C10 U1 90(2) . .
C9 C10 U2 62.6(18) 2_565 2_565
C9 C10 U2 89(2) . 2_565
C9 C10 U4 115(2) 2_565 2_565
C9 C10 U4 141(3) . 2_565
C9 C10 U4 159(3) 2_565 .
C9 C10 U4 175(3) . .
C10 C10 C9 59.5(15) 2_565 2_565
C10 C10 C9 85.4(19) 2_565 .
C10 C10 U1 175.4(9) 2_565 .
C10 C10 U2 174.8(15) 2_565 .
C10 C10 U2 3.1(9) 2_565 2_565
C10 C10 U4 55.3(11) 2_565 2_565
C10 C10 U4 99.9(13) 2_565 .
U1 C10 U2 178.5(18) . 2_565
U2 C10 C9 100(3) . .
Th1 O8 U5 112.2(7) . .
C15 O8 Th1 134(2) . .
C15 O8 U5 114(2) . .
C15 O8 U6 82.2(19) . .
U6 O8 Th1 144.1(10) . .
O8 C15 O8 131(4) . 10_556
O8 C15 C16 115(2) 10_556 .
O8 C15 C16 115(2) . .
O8 C15 U6 162(3) . 10_556
O8 C15 U6 67.6(16) . .
O8 C15 U6 162(3) 10_556 .
O8 C15 U6 67.6(16) 10_556 10_556
C16 C15 U6 47.1(8) . .
C16 C15 U6 47.1(8) . 10_556
C15 C16 U6 94.2(14) . 10_556
C15 C16 U6 94.2(14) . .
Th1 O7A U2 115(2) . .
Th1 O7A U5 101(2) . .
O7B O7A Th1 119(10) . .
O7B O7A U1 108(10) . .
O7B O7A U2 127(10) . .
O7B O7A U3 71(9) . .
O7B O7A U5 18(8) . .
U1 O7A Th1 133(3) . .
U3 O7A Th1 171(3) . .
O7A O7B U1 55(9) . .
O7A O7B U3 94(9) . .
O7A O7B U5 156(10) . .
O7A O7B O72 122(10) . .
O5A U1 O5B 12.9(9) . 2_565
O5A U1 C9 25.9(9) . .
O5A U1 C10 57.7(12) . .
O5B U1 C9 13.0(10) 2_565 .
C10 U1 O5B 44.8(10) . 2_565
C10 U1 C9 31.8(5) . .
O7A U1 O5A 50.4(19) . .
O7A U1 O5B 63.3(18) . 2_565
O7A U1 C9 76.3(18) . .
O7A U1 C10 108.1(19) . .
O7A U1 O7B 16(2) . .
O7B U1 O5A 66.8(17) . .
O7B U1 O5B 79.7(17) . 2_565
O7B U1 C9 92.8(17) . .
O7B U1 C10 124.5(18) . .
O11 U1 O5A 90.8(13) 14 .
O11 U1 O5A 90.8(13) . .
O11 U1 O5B 90.6(13) . 2_565
O11 U1 O5B 90.6(13) 14 2_565
O11 U1 C9 90.4(13) 14 .
O11 U1 C9 90.4(13) . .
O11 U1 C10 89.8(13) 14 .
O11 U1 C10 89.8(13) . .
O11 U1 O7A 91.1(13) 14 .
O11 U1 O7A 91.1(13) . .
O11 U1 O7B 91.0(13) . .
O11 U1 O7B 91.0(13) 14 .
O11 U1 O11 178(3) 14 .
O5A U2 O5B 16.8(9) . 2_565
O5A U2 C9 42.9(12) . 2_565
O5A U2 C10 74.7(12) . 2_565
O5A U2 O7A 44.2(16) . .
O5A U2 U2 77.8(9) . 2_565
O5B U2 C9 26.1(9) 2_565 2_565
O5B U2 C10 57.9(11) 2_565 2_565
O5B U2 O7A 61.0(16) 2_565 .
O5B U2 U2 61.0(9) 2_565 2_565
C9 U2 O5A 31.9(9) . .
C9 U2 O5B 15.1(12) . 2_565
C9 U2 C9 11.1(7) . 2_565
C9 U2 C10 42.8(6) . 2_565
C9 U2 O7A 76.1(15) . .
C9 U2 U2 46.0(7) . 2_565
C9 U2 U2 34.9(7) 2_565 2_565
C10 U2 O5A 72.6(17) . .
C10 U2 O5B 55.8(16) . 2_565
C10 U2 C9 40.7(12) . .
C10 U2 C9 29.7(10) . 2_565
C10 U2 C9 31.8(5) 2_565 2_565
C10 U2 C10 2.1(7) . 2_565
C10 U2 O7A 118.9(16) 2_565 .
C10 U2 O7A 117(2) . .
C10 U2 U2 3.1(9) 2_565 2_565
C10 U2 U2 5.2(15) . 2_565
C10 U2 O21 91.2(19) . .
C10 U2 O21 91.2(19) . 14
O7A U2 C9 87.1(15) . 2_565
O7A U2 U2 122.0(13) . 2_565
O21 U2 O5A 88.0(18) 14 .
O21 U2 O5A 88.0(18) . .
O21 U2 C9 89.3(18) . .
O21 U2 C9 89.3(18) 14 .
O21 U2 O7A 87.3(19) 14 .
O21 U2 O7A 87.3(19) . .
O21 U2 O21 175(4) 14 .
O7B U3 O7A 15.4(18) . .
O31 U3 O7A 92(2) 14 .
O31 U3 O7A 92(2) . .
O31 U3 O7B 90(2) 14 .
O31 U3 O7B 90(2) . .
C10 U4 C10 25(2) . 2_565
C10 U4 U4 134.1(14) . 9_565
C10 U4 U4 170.1(13) . 10
C10 U4 U4 109.2(11) 2_565 9_565
C10 U4 O41 129.0(16) 2_565 5
C10 U4 O41 138.7(12) . 10
C10 U4 O41 72(2) 2_565 13_565
C10 U4 O41 72(2) 2_565 2_565
C10 U4 O41 89(2) . 13_565
C10 U4 O41 89(2) . 2_565
C10 U4 O41 138.7(12) . 5
C10 U4 O41 129.0(16) 2_565 10
U4 U4 C10 80.1(13) 2_565 .
U4 U4 O41 91(3) 2_565 .
O41 U4 C10 98(3) . .
O41 U4 C10 98(3) 14 .
O41 O41 U4 89(3) 13_565 .
O8 U5 O7A 71.6(14) . .
O7B U5 O8 77.4(18) . .
O7B U5 O7A 6(3) . .
O51 U5 O8 95(4) . .
O51 U5 O8 95(4) 14 .
O51 U5 O7A 92(4) . .
O51 U5 O7A 92(4) 14 .
O51 U5 O7B 92(4) . .
O51 U5 O7B 92(4) 14 .
O8 U6 C15 30.2(6) . .
O8 U6 U6 73.0(6) . 10_556
C15 U6 U6 42.9(8) . 10_556
C16 U6 O8 68.8(13) . .
C16 U6 C15 38.7(8) . .
C16 U6 U6 4.2(14) . 10_556
C16 U6 O61 91(5) . 14
C16 U6 O61 91(5) . .
O61 U6 O8 93(5) 14 .
O61 U6 O8 93(5) . .
O61 U6 C15 92(5) 14 .
O61 U6 C15 92(5) . .
O61 U6 O61 175(10) 14 .
O73 O71 O71 58(3) . 10
O74 O71 O71 107(4) . 10
O74 O71 O73 164(6) . .
O75 O72 O7B 127(8) . .
O71 O73 O71 65(5) . 10

loop_
_geom_bond_atom_site_label_1
_geom_bond_atom_site_label_2
_geom_bond_distance
_geom_bond_site_symmetry_2
Th1 Th1 3.8811(18) 10_556
Th1 Th1 3.9141(18) 2_565
Th1 O1 2.354(12) 13_565
Th1 O1 2.354(12) 9_566
Th1 O2 2.360(11) 2_565
Th1 O2 2.360(11) .
Th1 O4 2.422(12) 14
Th1 O4 2.422(12) .
Th1 O5A 2.35(3) .
Th1 O5B 2.69(4) 2_565
Th1 O8 2.51(2) .
Th1 O7A 2.71(6) .
Th2 O1 2.37(2) .
Th2 O1 2.37(2) 13_565
Th2 O2 2.36(2) 10_556
Th2 O2 2.36(2) .
Th2 O3 2.425(9) .
Th2 O3 2.425(9) 13_565
Th2 O3 2.425(9) 10_556
Th2 O3 2.425(9) 6_566
Th2 O6 2.69(3) .
O3 C1 1.339(19) .
O4 C1 1.24(2) .
C1 C2 1.46(2) .
C2 C3 1.38(3) .
C2 C7 1.47(3) .
C3 H3 0.9500 .
C3 C4 1.43(3) .
C4 C5 1.35(3) .
C4 C8 1.561(18) .
C5 C5 1.54(4) 7
C5 C6 1.40(3) .
C6 H6 0.9500 .
C6 C7 1.42(3) .
C7 H7 0.9500 .
C8 H8A 0.9800 .
C8 H8B 0.9800 .
C8 H8C 0.9800 .
O5A O5B 0.72(4) 2_565
O5A C9 1.28(3) .
O5A U1 2.46(4) .
O5A U2 2.35(4) .
O5B O5B 1.57(8) 2_565
O5B C9 1.28(3) .
O5B C9 0.66(5) 2_565
O5B U1 2.87(4) 2_565
O5B U2 2.50(4) 2_565
C9 C9 0.77(5) 2_565
C9 C10 1.53(2) .
C9 C10 1.77(3) 2_565
C9 U1 2.91(3) .
C9 U2 2.90(3) 2_565
C9 U2 2.31(4) .
C10 C10 1.02(9) 2_565
C10 U1 2.47(5) .
C10 U2 1.49(5) .
C10 U2 2.51(5) 2_565
C10 U4 1.99(4) .
C10 U4 2.39(4) 2_565
O8 C15 1.238(17) .
O8 U5 2.63(3) .
O8 U6 2.28(3) .
C15 C16 1.53(2) .
C15 U6 2.44(3) .
C15 U6 2.44(3) 10_556
C16 U6 1.795(15) .
C16 U6 1.795(15) 10_556
O7A O7B 0.71(8) .
O7A U1 2.06(6) .
O7A U2 2.75(6) .
O7A U3 2.67(6) .
O7A U5 2.83(6) .
O7B U1 2.38(6) .
O7B U3 2.52(7) .
O7B U5 2.17(6) .
O7B O72 1.73(9) .
U1 O11 1.80(3) 14
U1 O11 1.80(3) .
U2 U2 3.987(8) 2_565
U2 O21 1.80(3) 14
U2 O21 1.80(3) .
U3 O31 1.80(3) 14
U3 O31 1.80(3) .
U4 U4 2.892(10) 9_565
U4 U4 2.337(9) 10
U4 U4 1.703(11) 2_565
U4 O41 2.75(8) 10
U4 O41 2.49(6) 13_565
U4 O41 1.80(3) 14
U4 O41 2.75(8) 5
U4 O41 1.80(3) .
U4 O41 2.49(6) 2_565
O41 O41 1.73(17) 13_565
U5 O51 1.80(3) .
U5 O51 1.80(3) 14
U6 U6 3.58(3) 10_556
U6 O61 1.80(3) 14
U6 O61 1.80(3) .
O71 O71 1.58(11) 10
O71 O73 1.47(8) .
O71 O74 1.20(7) .
O72 O75 1.17(9) .
